data_4084860
loop_
_publ_author_name
'Das, Rajorshi'
'Hepp, Alexander'
'Daniliuc, Constantin G.'
'Hahn, F. Ekkehardt'

_publ_section_title
;
 Synthesis of Complexes with Protic NH,NH-NHC Ligands via Oxidative
 Addition of 2-Halogenoazoles to Zero-Valent Transition Metals
;
_journal_issue 23
_journal_name_full Organometallics
_journal_page_first 6975
_journal_paper_doi 10.1021/om501120u
_journal_volume 33
_journal_year 2014
_chemical_formula_sum 'C44 H38 B Br Cl2 F4 N2 P2 Pt'
_chemical_formula_weight 1089.41
_chemical_name_systematic
; 
 ? 
;
_space_group_IT_number 14
_symmetry_cell_setting monoclinic
_symmetry_space_group_name_Hall '-P 2ybc'
_symmetry_space_group_name_H-M 'P 1 21/c 1'
_atom_sites_solution_hydrogens geom
_atom_sites_solution_primary direct
_atom_sites_solution_secondary difmap
_audit_creation_method SHELXL-97
_cell_angle_alpha 90.00
_cell_angle_beta 102.5120(10)
_cell_angle_gamma 90.00
_cell_formula_units_Z 4
_cell_length_a 19.5219(2)
_cell_length_b 11.83260(10)
_cell_length_c 18.6785(2)
_cell_measurement_reflns_used 9778
_cell_measurement_temperature 223(2)
_cell_measurement_theta_max 28.28
_cell_measurement_theta_min 4.08
_cell_volume 4212.17(7)
_computing_cell_refinement 'Collect (Nonius B.V., 1998)'
_computing_data_collection 'Collect (Nonius B.V., 1998)'
_computing_data_reduction 'Denzo-SMN (Otwinowski & Minor, 1997)'
_computing_molecular_graphics 'XP (BrukerAXS, 2000)'
_computing_publication_material 'SHELXL-97 (Sheldrick, 1997)'
_computing_structure_refinement 'SHELXL-97 (Sheldrick, 1997)'
_computing_structure_solution 'SHELXS-97 (Sheldrick, 1990)'
_diffrn_ambient_temperature 223(2)
_diffrn_measured_fraction_theta_full 0.990
_diffrn_measured_fraction_theta_max 0.990
_diffrn_measurement_device_type 'Nonius KappaCCD APEXII'
_diffrn_measurement_method '\w and \f scans'
_diffrn_radiation_monochromator 'Montel mirror'
_diffrn_radiation_source 'rotating anode Nonius FR591'
_diffrn_radiation_type MoK\a
_diffrn_radiation_wavelength 0.71073
_diffrn_reflns_av_R_equivalents 0.039
_diffrn_reflns_av_sigmaI/netI 0.0312
_diffrn_reflns_limit_h_max 24
_diffrn_reflns_limit_h_min -24
_diffrn_reflns_limit_k_max 13
_diffrn_reflns_limit_k_min -14
_diffrn_reflns_limit_l_max 23
_diffrn_reflns_limit_l_min -22
_diffrn_reflns_number 30212
_diffrn_reflns_theta_full 26.37
_diffrn_reflns_theta_max 26.37
_diffrn_reflns_theta_min 4.08
_exptl_absorpt_coefficient_mu 4.535
_exptl_absorpt_correction_T_max 0.8050
_exptl_absorpt_correction_T_min 0.6121
_exptl_absorpt_correction_type multi-scan
_exptl_absorpt_process_details 'Denzo (Otwinowski, Borek, Majewski & Minor, 2003)'
_exptl_crystal_colour colourless
_exptl_crystal_density_diffrn 1.718
_exptl_crystal_density_method 'not measured'
_exptl_crystal_description prism
_exptl_crystal_F_000 2136
_exptl_crystal_size_max 0.12
_exptl_crystal_size_mid 0.10
_exptl_crystal_size_min 0.05
_refine_diff_density_max 0.623
_refine_diff_density_min -1.436
_refine_diff_density_rms 0.093
_refine_ls_extinction_method none
_refine_ls_goodness_of_fit_ref 1.062
_refine_ls_hydrogen_treatment constr
_refine_ls_matrix_type full
_refine_ls_number_parameters 579
_refine_ls_number_reflns 8530
_refine_ls_number_restraints 170
_refine_ls_restrained_S_all 1.077
_refine_ls_R_factor_all 0.0378
_refine_ls_R_factor_gt 0.0323
_refine_ls_shift/su_max 0.002
_refine_ls_shift/su_mean 0.000
_refine_ls_structure_factor_coef Fsqd
_refine_ls_weighting_details 'calc w=1/[\s^2^(Fo^2^)+(0.0330P)^2^+10.1481P] where P=(Fo^2^+2Fc^2^)/3'
_refine_ls_weighting_scheme calc
_refine_ls_wR_factor_gt 0.0794
_refine_ls_wR_factor_ref 0.0836
_reflns_number_gt 7692
_reflns_number_total 8530
_reflns_threshold_expression >2sigma(I)
_cod_data_source_file om501120u_si_002.cif
_cod_data_source_block dan7281
_cod_depositor_comments 'Adding full bibliography for 4084858--4084863.cif.'
_cod_original_sg_symbol_H-M P21/c
_cod_database_code 4084860

loop_
_symmetry_equiv_pos_as_xyz
'x, y, z'
'-x, y+1/2, -z+1/2'
'-x, -y, -z'
'x, -y-1/2, z-1/2'

loop_
_atom_site_label
_atom_site_type_symbol
_atom_site_fract_x
_atom_site_fract_y
_atom_site_fract_z
_atom_site_U_iso_or_equiv
_atom_site_adp_type
_atom_site_occupancy
_atom_site_symmetry_multiplicity
_atom_site_calc_flag
_atom_site_refinement_flags
_atom_site_disorder_assembly
_atom_site_disorder_group
Pt1 Pt 0.703937(8) 0.676533(13) 0.756939(8) 0.03249(6) Uani 1 1 d . . .
Br1 Br 0.57817(3) 0.64787(5) 0.70136(3) 0.05776(14) Uani 1 1 d . . .
P1 P 0.72390(6) 0.48262(9) 0.76407(6) 0.0325(2) Uani 1 1 d . . .
P2 P 0.67647(6) 0.86371(9) 0.77350(6) 0.0339(2) Uani 1 1 d . . .
N1 N 0.84999(18) 0.7259(3) 0.74781(19) 0.0360(7) Uani 1 1 d . . .
H1 H 0.8378 0.7299 0.7002 0.043 Uiso 1 1 calc R . .
N2 N 0.84356(17) 0.7087(3) 0.86036(19) 0.0345(7) Uani 1 1 d . . .
H2 H 0.8267 0.6997 0.8994 0.041 Uiso 1 1 calc R . .
B1 B 0.8195(3) 0.6353(5) 1.0614(3) 0.0563(15) Uani 1 1 d D . .
F1 F 0.8137(6) 0.5233(5) 1.0748(5) 0.091(3) Uani 0.679(19) 1 d PDU A 1
F2 F 0.7910(6) 0.6591(8) 0.9883(3) 0.083(3) Uani 0.679(19) 1 d PDU A 1
F3 F 0.7875(7) 0.7009(10) 1.1045(6) 0.068(3) Uani 0.679(19) 1 d PDU A 1
F4 F 0.8898(3) 0.6609(9) 1.0739(9) 0.132(4) Uani 0.679(19) 1 d PDU A 1
F1A F 0.7810(12) 0.5394(15) 1.0499(13) 0.098(6) Uani 0.321(19) 1 d PDU A 2
F2A F 0.8322(14) 0.6836(14) 1.0008(9) 0.093(5) Uani 0.321(19) 1 d PDU A 2
F3A F 0.7863(16) 0.717(2) 1.0962(15) 0.079(9) Uani 0.321(19) 1 d PDU A 2
F4A F 0.8824(8) 0.620(2) 1.1090(9) 0.114(7) Uani 0.321(19) 1 d PDU A 2
C1 C 0.8055(2) 0.7051(3) 0.7922(2) 0.0322(8) Uani 1 1 d . . .
C2 C 0.9176(2) 0.7399(4) 0.7881(2) 0.0396(9) Uani 1 1 d . . .
C3 C 0.9141(2) 0.7287(4) 0.8610(2) 0.0367(9) Uani 1 1 d . . .
C4 C 0.9733(2) 0.7356(4) 0.9169(3) 0.0474(11) Uani 1 1 d . . .
H4 H 0.9708 0.7280 0.9664 0.057 Uiso 1 1 calc R . .
C5 C 1.0362(3) 0.7541(5) 0.8963(3) 0.0566(13) Uani 1 1 d . . .
H5 H 1.0777 0.7597 0.9326 0.068 Uiso 1 1 calc R . .
C6 C 1.0395(3) 0.7648(5) 0.8228(3) 0.0609(14) Uani 1 1 d . . .
H6 H 1.0834 0.7769 0.8111 0.073 Uiso 1 1 calc R . .
C7 C 0.9815(3) 0.7582(4) 0.7674(3) 0.0518(12) Uani 1 1 d . . .
H7 H 0.9841 0.7655 0.7180 0.062 Uiso 1 1 calc R . .
C11 C 0.8107(2) 0.4490(3) 0.8186(2) 0.0346(9) Uani 1 1 d . . .
C12 C 0.8690(2) 0.4576(4) 0.7876(3) 0.0419(10) Uani 1 1 d . . .
H12 H 0.8629 0.4697 0.7369 0.050 Uiso 1 1 calc R . .
C13 C 0.9359(2) 0.4485(4) 0.8309(3) 0.0508(12) Uani 1 1 d . . .
H13 H 0.9751 0.4535 0.8095 0.061 Uiso 1 1 calc R . .
C14 C 0.9451(3) 0.4320(5) 0.9055(3) 0.0555(13) Uani 1 1 d . . .
H14 H 0.9906 0.4261 0.9349 0.067 Uiso 1 1 calc R . .
C15 C 0.8875(3) 0.4242(4) 0.9370(3) 0.0554(13) Uani 1 1 d . . .
H15 H 0.8938 0.4129 0.9878 0.066 Uiso 1 1 calc R . .
C16 C 0.8205(2) 0.4330(4) 0.8940(2) 0.0423(10) Uani 1 1 d . . .
H16 H 0.7815 0.4282 0.9158 0.051 Uiso 1 1 calc R . .
C21 C 0.7177(2) 0.4049(4) 0.6789(2) 0.0367(9) Uani 1 1 d . . .
C22 C 0.7509(2) 0.3010(4) 0.6781(3) 0.0422(10) Uani 1 1 d . . .
H22 H 0.7788 0.2724 0.7217 0.051 Uiso 1 1 calc R . .
C23 C 0.7437(3) 0.2392(4) 0.6139(3) 0.0519(12) Uani 1 1 d . . .
H23 H 0.7661 0.1689 0.6141 0.062 Uiso 1 1 calc R . .
C24 C 0.7030(3) 0.2818(5) 0.5495(3) 0.0549(13) Uani 1 1 d . . .
H24 H 0.6979 0.2402 0.5057 0.066 Uiso 1 1 calc R . .
C25 C 0.6699(3) 0.3845(5) 0.5491(3) 0.0526(12) Uani 1 1 d . . .
H25 H 0.6423 0.4127 0.5051 0.063 Uiso 1 1 calc R . .
C26 C 0.6773(2) 0.4470(4) 0.6135(2) 0.0439(10) Uani 1 1 d . . .
H26 H 0.6551 0.5176 0.6129 0.053 Uiso 1 1 calc R . .
C31 C 0.6632(2) 0.4128(4) 0.8115(2) 0.0388(9) Uani 1 1 d . . .
C32 C 0.6216(3) 0.4768(5) 0.8482(3) 0.0561(13) Uani 1 1 d . . .
H32 H 0.6254 0.5560 0.8493 0.067 Uiso 1 1 calc R . .
C33 C 0.5749(3) 0.4236(6) 0.8829(3) 0.0644(16) Uani 1 1 d . . .
H33 H 0.5460 0.4672 0.9063 0.077 Uiso 1 1 calc R . .
C34 C 0.5701(3) 0.3088(6) 0.8836(3) 0.0699(19) Uani 1 1 d . . .
H34 H 0.5381 0.2736 0.9075 0.084 Uiso 1 1 calc R . .
C35 C 0.6116(4) 0.2457(6) 0.8499(4) 0.082(2) Uani 1 1 d . . .
H35 H 0.6091 0.1664 0.8516 0.099 Uiso 1 1 calc R . .
C36 C 0.6576(3) 0.2969(5) 0.8131(3) 0.0608(15) Uani 1 1 d . . .
H36 H 0.6853 0.2521 0.7889 0.073 Uiso 1 1 calc R . .
C41 C 0.7487(2) 0.9628(4) 0.8049(2) 0.0379(9) Uani 1 1 d . . .
C42 C 0.7941(2) 0.9816(4) 0.7581(3) 0.0471(11) Uani 1 1 d . . .
H42 H 0.7890 0.9397 0.7146 0.057 Uiso 1 1 calc R . .
C43 C 0.8467(3) 1.0619(5) 0.7755(3) 0.0608(14) Uani 1 1 d . . .
H43 H 0.8782 1.0726 0.7444 0.073 Uiso 1 1 calc R . .
C44 C 0.8530(3) 1.1256(5) 0.8376(4) 0.0657(16) Uani 1 1 d . . .
H44 H 0.8879 1.1816 0.8485 0.079 Uiso 1 1 calc R . .
C45 C 0.8087(3) 1.1083(5) 0.8839(3) 0.0665(15) Uani 1 1 d . . .
H45 H 0.8132 1.1524 0.9265 0.080 Uiso 1 1 calc R . .
C46 C 0.7572(3) 1.0262(4) 0.8685(3) 0.0517(12) Uani 1 1 d . . .
H46 H 0.7278 1.0134 0.9015 0.062 Uiso 1 1 calc R . .
C51 C 0.6262(2) 0.8631(4) 0.8448(2) 0.0382(9) Uani 1 1 d . . .
C52 C 0.6600(3) 0.8237(4) 0.9133(3) 0.0502(12) Uani 1 1 d . . .
H52 H 0.7069 0.7994 0.9209 0.060 Uiso 1 1 calc R . .
C53 C 0.6254(4) 0.8198(5) 0.9708(3) 0.0664(16) Uani 1 1 d . . .
H53 H 0.6486 0.7933 1.0172 0.080 Uiso 1 1 calc R . .
C54 C 0.5568(4) 0.8551(5) 0.9589(4) 0.0708(18) Uani 1 1 d . . .
H54 H 0.5332 0.8539 0.9978 0.085 Uiso 1 1 calc R . .
C55 C 0.5220(3) 0.8923(5) 0.8905(4) 0.0676(16) Uani 1 1 d . . .
H55 H 0.4748 0.9152 0.8828 0.081 Uiso 1 1 calc R . .
C56 C 0.5567(3) 0.8958(5) 0.8335(3) 0.0517(12) Uani 1 1 d . . .
H56 H 0.5330 0.9204 0.7869 0.062 Uiso 1 1 calc R . .
C61 C 0.6288(2) 0.9411(4) 0.6940(2) 0.0372(9) Uani 1 1 d . . .
C62 C 0.5999(3) 1.0442(4) 0.7023(3) 0.0519(12) Uani 1 1 d . . .
H62 H 0.5980 1.0703 0.7493 0.062 Uiso 1 1 calc R . .
C63 C 0.5733(3) 1.1107(4) 0.6409(3) 0.0597(14) Uani 1 1 d . . .
H63 H 0.5534 1.1816 0.6466 0.072 Uiso 1 1 calc R . .
C64 C 0.5761(3) 1.0733(5) 0.5731(3) 0.0585(14) Uani 1 1 d . . .
H64 H 0.5585 1.1185 0.5318 0.070 Uiso 1 1 calc R . .
C65 C 0.6046(3) 0.9695(6) 0.5646(3) 0.0643(15) Uani 1 1 d . . .
H65 H 0.6062 0.9439 0.5173 0.077 Uiso 1 1 calc R . .
C66 C 0.6310(3) 0.9019(5) 0.6249(3) 0.0522(12) Uani 1 1 d . . .
H66 H 0.6501 0.8305 0.6189 0.063 Uiso 1 1 calc R . .
C71 C 0.8990(7) 0.567(2) 0.5310(8) 0.078(4) Uani 0.75(2) 1 d PDU B 1
H71A H 0.8869 0.6433 0.5125 0.094 Uiso 0.75(2) 1 calc PR B 1
H71B H 0.9008 0.5183 0.4888 0.094 Uiso 0.75(2) 1 calc PR B 1
Cl1 Cl 0.8338(4) 0.5176(9) 0.5731(6) 0.089(2) Uani 0.75(2) 1 d PDU B 1
Cl2 Cl 0.98141(18) 0.5692(4) 0.5894(4) 0.0904(17) Uani 0.75(2) 1 d PDU B 1
C71A C 0.901(2) 0.575(7) 0.548(3) 0.090(11) Uani 0.25(2) 1 d PDU B 2
H71C H 0.9163 0.5476 0.5044 0.108 Uiso 0.25(2) 1 calc PR B 2
H71D H 0.8858 0.6541 0.5391 0.108 Uiso 0.25(2) 1 calc PR B 2
Cl1A Cl 0.8316(10) 0.494(2) 0.5631(15) 0.066(4) Uani 0.25(2) 1 d PDU B 2
Cl2A Cl 0.9687(11) 0.5661(15) 0.6243(18) 0.135(6) Uani 0.25(2) 1 d PDU B 2

loop_
_atom_site_aniso_label
_atom_site_aniso_U_11
_atom_site_aniso_U_22
_atom_site_aniso_U_33
_atom_site_aniso_U_23
_atom_site_aniso_U_13
_atom_site_aniso_U_12
Pt1 0.03188(9) 0.02859(9) 0.03533(10) -0.00162(6) 0.00363(6) 0.00385(6)
Br1 0.0432(3) 0.0510(3) 0.0723(3) -0.0046(2) -0.0024(2) 0.0041(2)
P1 0.0334(5) 0.0286(5) 0.0350(5) -0.0023(4) 0.0066(4) 0.0028(4)
P2 0.0371(5) 0.0271(5) 0.0360(5) -0.0010(4) 0.0047(4) 0.0051(4)
N1 0.0391(18) 0.0358(19) 0.0329(17) 0.0042(14) 0.0073(14) -0.0019(15)
N2 0.0320(17) 0.0363(18) 0.0361(18) 0.0007(15) 0.0093(14) 0.0007(15)
B1 0.055(4) 0.071(4) 0.046(3) 0.003(3) 0.018(3) -0.003(3)
F1 0.130(6) 0.066(4) 0.087(5) 0.023(3) 0.045(4) 0.007(4)
F2 0.109(6) 0.104(5) 0.042(3) 0.013(3) 0.030(3) 0.037(4)
F3 0.088(5) 0.082(5) 0.035(3) -0.007(3) 0.019(3) -0.003(4)
F4 0.069(4) 0.133(7) 0.194(9) 0.015(6) 0.028(5) -0.008(4)
F1A 0.105(9) 0.090(9) 0.106(9) -0.020(7) 0.037(7) -0.026(7)
F2A 0.124(10) 0.108(9) 0.061(7) 0.001(6) 0.054(7) -0.016(7)
F3A 0.090(11) 0.087(11) 0.063(11) -0.004(7) 0.017(7) 0.012(8)
F4A 0.099(9) 0.148(11) 0.099(9) 0.012(8) 0.026(7) 0.012(8)
C1 0.034(2) 0.0314(19) 0.0301(19) -0.0002(16) 0.0037(15) 0.0001(17)
C2 0.036(2) 0.038(2) 0.046(2) 0.0069(19) 0.0099(18) -0.0004(18)
C3 0.037(2) 0.031(2) 0.041(2) -0.0011(17) 0.0057(17) -0.0005(17)
C4 0.045(3) 0.046(3) 0.046(3) 0.004(2) -0.001(2) 0.000(2)
C5 0.036(2) 0.052(3) 0.075(4) 0.007(3) -0.005(2) -0.003(2)
C6 0.040(3) 0.062(3) 0.083(4) 0.012(3) 0.018(3) -0.004(2)
C7 0.048(3) 0.052(3) 0.059(3) 0.010(2) 0.019(2) -0.007(2)
C11 0.038(2) 0.0245(19) 0.039(2) -0.0020(16) 0.0037(17) 0.0046(16)
C12 0.042(2) 0.038(2) 0.046(2) -0.0068(19) 0.0094(19) 0.0056(19)
C13 0.036(2) 0.040(3) 0.074(3) -0.010(2) 0.007(2) 0.003(2)
C14 0.044(3) 0.047(3) 0.066(3) -0.002(2) -0.008(2) 0.006(2)
C15 0.067(3) 0.049(3) 0.042(3) 0.005(2) -0.004(2) 0.005(3)
C16 0.047(2) 0.036(2) 0.042(2) 0.0015(18) 0.0056(19) 0.002(2)
C21 0.035(2) 0.039(2) 0.038(2) -0.0041(18) 0.0099(17) -0.0023(18)
C22 0.046(2) 0.038(2) 0.042(2) -0.0026(19) 0.0087(19) 0.004(2)
C23 0.059(3) 0.042(3) 0.057(3) -0.015(2) 0.018(2) 0.001(2)
C24 0.059(3) 0.063(3) 0.045(3) -0.018(2) 0.016(2) -0.006(3)
C25 0.051(3) 0.066(3) 0.038(2) -0.003(2) 0.005(2) -0.001(3)
C26 0.043(2) 0.046(3) 0.042(2) 0.001(2) 0.0077(19) 0.001(2)
C31 0.035(2) 0.043(2) 0.038(2) -0.0047(18) 0.0067(17) 0.0012(18)
C32 0.062(3) 0.059(3) 0.051(3) 0.001(2) 0.020(2) 0.015(3)
C33 0.055(3) 0.096(5) 0.049(3) 0.005(3) 0.026(2) 0.015(3)
C34 0.060(3) 0.109(6) 0.044(3) -0.016(3) 0.019(3) -0.040(4)
C35 0.126(6) 0.065(4) 0.073(4) -0.028(3) 0.058(4) -0.052(4)
C36 0.079(4) 0.048(3) 0.065(3) -0.018(3) 0.038(3) -0.017(3)
C41 0.036(2) 0.031(2) 0.043(2) 0.0003(17) 0.0002(17) 0.0042(17)
C42 0.050(3) 0.036(2) 0.056(3) 0.002(2) 0.014(2) 0.001(2)
C43 0.048(3) 0.044(3) 0.090(4) 0.016(3) 0.016(3) 0.000(2)
C44 0.055(3) 0.044(3) 0.087(4) 0.008(3) -0.010(3) -0.009(3)
C45 0.072(4) 0.054(3) 0.064(4) -0.011(3) -0.005(3) -0.013(3)
C46 0.058(3) 0.044(3) 0.049(3) -0.004(2) 0.004(2) -0.005(2)
C51 0.047(2) 0.026(2) 0.042(2) -0.0005(17) 0.0117(19) -0.0003(18)
C52 0.061(3) 0.046(3) 0.044(3) 0.009(2) 0.013(2) 0.011(2)
C53 0.100(5) 0.052(3) 0.052(3) 0.008(2) 0.027(3) -0.002(3)
C54 0.100(5) 0.053(3) 0.074(4) -0.004(3) 0.051(4) -0.015(3)
C55 0.061(3) 0.060(3) 0.091(5) -0.006(3) 0.037(3) -0.005(3)
C56 0.046(3) 0.052(3) 0.058(3) 0.002(2) 0.014(2) 0.000(2)
C61 0.038(2) 0.032(2) 0.038(2) 0.0023(17) 0.0015(17) 0.0016(17)
C62 0.075(3) 0.035(2) 0.040(2) -0.0021(19) 0.000(2) 0.009(2)
C63 0.078(4) 0.032(2) 0.061(3) 0.008(2) -0.004(3) 0.008(2)
C64 0.063(3) 0.057(3) 0.051(3) 0.018(2) 0.003(2) -0.004(3)
C65 0.074(4) 0.078(4) 0.041(3) 0.013(3) 0.013(3) 0.011(3)
C66 0.060(3) 0.054(3) 0.043(3) 0.002(2) 0.013(2) 0.016(3)
C71 0.071(6) 0.095(8) 0.068(7) 0.000(7) 0.015(5) -0.024(5)
Cl1 0.089(3) 0.098(4) 0.088(4) -0.002(3) 0.036(2) -0.026(2)
Cl2 0.0632(17) 0.102(2) 0.100(3) -0.0123(19) 0.0037(14) -0.0108(14)
C71A 0.088(16) 0.097(17) 0.09(2) -0.004(19) 0.026(14) -0.009(15)
Cl1A 0.052(5) 0.082(8) 0.066(6) 0.005(6) 0.014(4) -0.016(4)
Cl2A 0.125(8) 0.139(8) 0.134(10) -0.017(7) 0.012(7) -0.034(6)

loop_
_atom_type_symbol
_atom_type_description
_atom_type_scat_dispersion_real
_atom_type_scat_dispersion_imag
_atom_type_scat_source
C C 0.0033 0.0016 'International Tables Vol C Tables 4.2.6.8 and 6.1.1.4'
H H 0.0000 0.0000 'International Tables Vol C Tables 4.2.6.8 and 6.1.1.4'
B B 0.0013 0.0007 'International Tables Vol C Tables 4.2.6.8 and 6.1.1.4'
F F 0.0171 0.0103 'International Tables Vol C Tables 4.2.6.8 and 6.1.1.4'
P P 0.1023 0.0942 'International Tables Vol C Tables 4.2.6.8 and 6.1.1.4'
Br Br -0.2901 2.4595 'International Tables Vol C Tables 4.2.6.8 and 6.1.1.4'
Pt Pt -1.7033 8.3905 'International Tables Vol C Tables 4.2.6.8 and 6.1.1.4'
N N 0.0061 0.0033 'International Tables Vol C Tables 4.2.6.8 and 6.1.1.4'
Cl Cl 0.1484 0.1585 'International Tables Vol C Tables 4.2.6.8 and 6.1.1.4'

loop_
_geom_angle_atom_site_label_1
_geom_angle_atom_site_label_2
_geom_angle_atom_site_label_3
_geom_angle
C1 Pt1 P2 92.11(12)
C1 Pt1 P1 90.33(12)
P2 Pt1 P1 167.59(4)
C1 Pt1 Br1 174.51(11)
P2 Pt1 Br1 87.11(3)
P1 Pt1 Br1 91.58(3)
C21 P1 C11 104.85(19)
C21 P1 C31 105.6(2)
C11 P1 C31 104.6(2)
C21 P1 Pt1 118.03(15)
C11 P1 Pt1 111.80(13)
C31 P1 Pt1 110.86(15)
C51 P2 C61 109.7(2)
C51 P2 C41 105.6(2)
C61 P2 C41 99.3(2)
C51 P2 Pt1 105.77(14)
C61 P2 Pt1 117.70(15)
C41 P2 Pt1 118.12(14)
C1 N1 C2 110.7(3)
C1 N1 H1 124.6
C2 N1 H1 124.6
C1 N2 C3 111.1(3)
C1 N2 H2 124.5
C3 N2 H2 124.5
F2A B1 F1A 115.0(11)
F2A B1 F1 127.6(9)
F1A B1 F1 31.2(9)
F2A B1 F4A 107.5(11)
F1A B1 F4A 112.7(12)
F1 B1 F4A 81.6(11)
F2A B1 F3 116.7(11)
F1A B1 F3 105.2(12)
F1 B1 F3 112.4(7)
F4A B1 F3 98.8(11)
F2A B1 F4 71.8(10)
F1A B1 F4 135.4(12)
F1 B1 F4 107.7(7)
F4A B1 F4 36.1(8)
F3 B1 F4 110.1(8)
F2A B1 F2 35.8(8)
F1A B1 F2 85.6(10)
F1 B1 F2 110.3(6)
F4A B1 F2 141.3(9)
F3 B1 F2 109.1(7)
F4 B1 F2 107.1(6)
F2A B1 F3A 106.6(14)
F1A B1 F3A 110.9(15)
F1 B1 F3A 121.7(15)
F4A B1 F3A 103.3(14)
F3 B1 F3A 10.1(18)
F4 B1 F3A 108.3(17)
F2 B1 F3A 100.9(14)
N2 C1 N1 106.4(3)
N2 C1 Pt1 129.5(3)
N1 C1 Pt1 124.1(3)
N1 C2 C3 106.3(4)
N1 C2 C7 132.2(4)
C3 C2 C7 121.5(4)
C4 C3 C2 121.8(4)
C4 C3 N2 132.8(4)
C2 C3 N2 105.4(4)
C3 C4 C5 116.6(5)
C3 C4 H4 121.7
C5 C4 H4 121.7
C4 C5 C6 121.5(5)
C4 C5 H5 119.3
C6 C5 H5 119.3
C7 C6 C5 122.4(5)
C7 C6 H6 118.8
C5 C6 H6 118.8
C6 C7 C2 116.3(5)
C6 C7 H7 121.8
C2 C7 H7 121.8
C12 C11 C16 119.1(4)
C12 C11 P1 119.8(3)
C16 C11 P1 120.2(3)
C13 C12 C11 120.4(4)
C13 C12 H12 119.8
C11 C12 H12 119.8
C14 C13 C12 120.1(5)
C14 C13 H13 120.0
C12 C13 H13 120.0
C13 C14 C15 119.9(5)
C13 C14 H14 120.0
C15 C14 H14 120.0
C14 C15 C16 120.3(5)
C14 C15 H15 119.9
C16 C15 H15 119.9
C15 C16 C11 120.2(5)
C15 C16 H16 119.9
C11 C16 H16 119.9
C22 C21 C26 118.8(4)
C22 C21 P1 120.9(3)
C26 C21 P1 120.2(3)
C23 C22 C21 121.1(4)
C23 C22 H22 119.5
C21 C22 H22 119.5
C22 C23 C24 119.5(5)
C22 C23 H23 120.3
C24 C23 H23 120.3
C25 C24 C23 120.4(5)
C25 C24 H24 119.8
C23 C24 H24 119.8
C24 C25 C26 120.2(5)
C24 C25 H25 119.9
C26 C25 H25 119.9
C25 C26 C21 120.0(5)
C25 C26 H26 120.0
C21 C26 H26 120.0
C36 C31 C32 118.3(5)
C36 C31 P1 121.7(4)
C32 C31 P1 120.1(4)
C33 C32 C31 119.8(6)
C33 C32 H32 120.1
C31 C32 H32 120.1
C34 C33 C32 120.9(5)
C34 C33 H33 119.5
C32 C33 H33 119.5
C35 C34 C33 119.8(5)
C35 C34 H34 120.1
C33 C34 H34 120.1
C34 C35 C36 120.5(6)
C34 C35 H35 119.8
C36 C35 H35 119.8
C31 C36 C35 120.7(5)
C31 C36 H36 119.6
C35 C36 H36 119.6
C46 C41 C42 118.5(4)
C46 C41 P2 124.3(4)
C42 C41 P2 116.9(3)
C43 C42 C41 120.3(5)
C43 C42 H42 119.8
C41 C42 H42 119.8
C44 C43 C42 120.1(5)
C44 C43 H43 120.0
C42 C43 H43 120.0
C45 C44 C43 120.2(5)
C45 C44 H44 119.9
C43 C44 H44 119.9
C44 C45 C46 120.4(6)
C44 C45 H45 119.8
C46 C45 H45 119.8
C45 C46 C41 120.4(5)
C45 C46 H46 119.8
C41 C46 H46 119.8
C56 C51 C52 119.3(4)
C56 C51 P2 123.7(4)
C52 C51 P2 116.9(4)
C53 C52 C51 120.8(5)
C53 C52 H52 119.6
C51 C52 H52 119.6
C54 C53 C52 119.0(6)
C54 C53 H53 120.5
C52 C53 H53 120.5
C53 C54 C55 120.9(5)
C53 C54 H54 119.6
C55 C54 H54 119.6
C56 C55 C54 119.7(6)
C56 C55 H55 120.1
C54 C55 H55 120.1
C51 C56 C55 120.3(5)
C51 C56 H56 119.9
C55 C56 H56 119.9
C62 C61 C66 120.2(4)
C62 C61 P2 120.5(3)
C66 C61 P2 118.6(3)
C61 C62 C63 120.0(5)
C61 C62 H62 120.0
C63 C62 H62 120.0
C64 C63 C62 120.1(5)
C64 C63 H63 119.9
C62 C63 H63 119.9
C63 C64 C65 120.0(5)
C63 C64 H64 120.0
C65 C64 H64 120.0
C64 C65 C66 120.8(5)
C64 C65 H65 119.6
C66 C65 H65 119.6
C61 C66 C65 118.9(5)
C61 C66 H66 120.5
C65 C66 H66 120.5
Cl1 C71 Cl2 113.1(7)
Cl1 C71 H71A 109.0
Cl2 C71 H71A 109.0
Cl1 C71 H71B 109.0
Cl2 C71 H71B 109.0
H71A C71 H71B 107.8
Cl2A C71A Cl1A 108.2(17)
Cl2A C71A H71C 110.1
Cl1A C71A H71C 110.1
Cl2A C71A H71D 110.1
Cl1A C71A H71D 110.1
H71C C71A H71D 108.4

loop_
_geom_bond_atom_site_label_1
_geom_bond_atom_site_label_2
_geom_bond_distance
Pt1 C1 1.978(4)
Pt1 P2 2.3152(10)
Pt1 P1 2.3263(11)
Pt1 Br1 2.4732(5)
P1 C21 1.818(4)
P1 C11 1.822(4)
P1 C31 1.824(5)
P2 C51 1.818(4)
P2 C61 1.820(4)
P2 C41 1.830(4)
N1 C1 1.346(5)
N1 C2 1.381(6)
N1 H1 0.8700
N2 C1 1.329(5)
N2 C3 1.396(5)
N2 H2 0.8700
B1 F2A 1.338(10)
B1 F1A 1.352(11)
B1 F1 1.358(8)
B1 F4A 1.363(12)
B1 F3 1.363(8)
B1 F4 1.375(8)
B1 F2 1.388(7)
B1 F3A 1.401(12)
C2 C3 1.384(6)
C2 C7 1.400(6)
C3 C4 1.380(6)
C4 C5 1.383(7)
C4 H4 0.9400
C5 C6 1.393(8)
C5 H5 0.9400
C6 C7 1.361(8)
C6 H6 0.9400
C7 H7 0.9400
C11 C12 1.388(6)
C11 C16 1.392(6)
C12 C13 1.384(6)
C12 H12 0.9400
C13 C14 1.379(8)
C13 H13 0.9400
C14 C15 1.380(8)
C14 H14 0.9400
C15 C16 1.381(7)
C15 H15 0.9400
C16 H16 0.9400
C21 C22 1.392(6)
C21 C26 1.394(6)
C22 C23 1.384(6)
C22 H22 0.9400
C23 C24 1.386(8)
C23 H23 0.9400
C24 C25 1.375(8)
C24 H24 0.9400
C25 C26 1.394(7)
C25 H25 0.9400
C26 H26 0.9400
C31 C36 1.376(7)
C31 C32 1.393(6)
C32 C33 1.380(8)
C32 H32 0.9400
C33 C34 1.361(9)
C33 H33 0.9400
C34 C35 1.353(9)
C34 H34 0.9400
C35 C36 1.384(7)
C35 H35 0.9400
C36 H36 0.9400
C41 C46 1.384(6)
C41 C42 1.391(6)
C42 C43 1.386(7)
C42 H42 0.9400
C43 C44 1.368(8)
C43 H43 0.9400
C44 C45 1.363(9)
C44 H44 0.9400
C45 C46 1.383(7)
C45 H45 0.9400
C46 H46 0.9400
C51 C56 1.381(7)
C51 C52 1.388(6)
C52 C53 1.387(8)
C52 H52 0.9400
C53 C54 1.375(9)
C53 H53 0.9400
C54 C55 1.382(9)
C54 H54 0.9400
C55 C56 1.382(8)
C55 H55 0.9400
C56 H56 0.9400
C61 C62 1.366(6)
C61 C66 1.381(6)
C62 C63 1.395(7)
C62 H62 0.9400
C63 C64 1.354(8)
C63 H63 0.9400
C64 C65 1.372(8)
C64 H64 0.9400
C65 C66 1.387(7)
C65 H65 0.9400
C66 H66 0.9400
C71 Cl1 1.736(10)
C71 Cl2 1.737(10)
C71 H71A 0.9800
C71 H71B 0.9800
C71A Cl2A 1.731(17)
C71A Cl1A 1.735(17)
C71A H71C 0.9800
C71A H71D 0.9800

loop_
_geom_hbond_atom_site_label_D
_geom_hbond_atom_site_label_H
_geom_hbond_atom_site_label_A
_geom_hbond_distance_DH
_geom_hbond_distance_HA
_geom_hbond_distance_DA
_geom_hbond_angle_DHA
_geom_hbond_site_symmetry_A
N2 H2 F2A 0.87 1.88 2.697(12) 155.1 .
N2 H2 F2 0.87 1.99 2.858(8) 172.9 .
N1 H1 F3 0.87 2.02 2.827(12) 154.2 4_575
N1 H1 F3A 0.87 2.08 2.91(3) 160.1 4_575

loop_
_geom_torsion_atom_site_label_1
_geom_torsion_atom_site_label_2
_geom_torsion_atom_site_label_3
_geom_torsion_atom_site_label_4
_geom_torsion
C1 Pt1 P1 C21 -106.18(19)
P2 Pt1 P1 C21 152.4(2)
Br1 Pt1 P1 C21 68.67(16)
C1 Pt1 P1 C11 15.53(19)
P2 Pt1 P1 C11 -85.9(2)
Br1 Pt1 P1 C11 -169.62(15)
C1 Pt1 P1 C31 131.88(19)
P2 Pt1 P1 C31 30.5(2)
Br1 Pt1 P1 C31 -53.27(15)
C1 Pt1 P2 C51 -115.14(19)
P1 Pt1 P2 C51 -13.9(3)
Br1 Pt1 P2 C51 70.31(15)
C1 Pt1 P2 C61 121.9(2)
P1 Pt1 P2 C61 -136.9(2)
Br1 Pt1 P2 C61 -52.69(17)
C1 Pt1 P2 C41 2.7(2)
P1 Pt1 P2 C41 103.9(2)
Br1 Pt1 P2 C41 -171.87(16)
C3 N2 C1 N1 -1.8(5)
C3 N2 C1 Pt1 178.6(3)
C2 N1 C1 N2 1.7(5)
C2 N1 C1 Pt1 -178.6(3)
P2 Pt1 C1 N2 83.7(4)
P1 Pt1 C1 N2 -84.1(4)
Br1 Pt1 C1 N2 165.5(9)
P2 Pt1 C1 N1 -95.9(3)
P1 Pt1 C1 N1 96.2(3)
Br1 Pt1 C1 N1 -14.1(15)
C1 N1 C2 C3 -0.9(5)
C1 N1 C2 C7 177.1(5)
N1 C2 C3 C4 178.6(4)
C7 C2 C3 C4 0.3(7)
N1 C2 C3 N2 -0.2(5)
C7 C2 C3 N2 -178.4(4)
C1 N2 C3 C4 -177.3(5)
C1 N2 C3 C2 1.2(5)
C2 C3 C4 C5 0.0(7)
N2 C3 C4 C5 178.3(5)
C3 C4 C5 C6 -0.3(8)
C4 C5 C6 C7 0.4(9)
C5 C6 C7 C2 -0.1(9)
N1 C2 C7 C6 -178.0(5)
C3 C2 C7 C6 -0.2(8)
C21 P1 C11 C12 49.0(4)
C31 P1 C11 C12 159.9(3)
Pt1 P1 C11 C12 -80.1(3)
C21 P1 C11 C16 -141.7(4)
C31 P1 C11 C16 -30.8(4)
Pt1 P1 C11 C16 89.3(4)
C16 C11 C12 C13 1.1(7)
P1 C11 C12 C13 170.6(4)
C11 C12 C13 C14 -0.8(7)
C12 C13 C14 C15 0.2(8)
C13 C14 C15 C16 -0.1(8)
C14 C15 C16 C11 0.4(8)
C12 C11 C16 C15 -1.0(7)
P1 C11 C16 C15 -170.4(4)
C11 P1 C21 C22 32.8(4)
C31 P1 C21 C22 -77.5(4)
Pt1 P1 C21 C22 158.0(3)
C11 P1 C21 C26 -149.5(4)
C31 P1 C21 C26 100.2(4)
Pt1 P1 C21 C26 -24.3(4)
C26 C21 C22 C23 -0.8(7)
P1 C21 C22 C23 176.9(4)
C21 C22 C23 C24 0.4(8)
C22 C23 C24 C25 -0.1(8)
C23 C24 C25 C26 0.3(8)
C24 C25 C26 C21 -0.7(8)
C22 C21 C26 C25 0.9(7)
P1 C21 C26 C25 -176.8(4)
C21 P1 C31 C36 41.3(5)
C11 P1 C31 C36 -69.1(5)
Pt1 P1 C31 C36 170.2(4)
C21 P1 C31 C32 -139.6(4)
C11 P1 C31 C32 110.0(4)
Pt1 P1 C31 C32 -10.6(4)
C36 C31 C32 C33 -2.0(8)
P1 C31 C32 C33 178.9(4)
C31 C32 C33 C34 1.9(9)
C32 C33 C34 C35 0.0(10)
C33 C34 C35 C36 -1.7(11)
C32 C31 C36 C35 0.3(9)
P1 C31 C36 C35 179.5(5)
C34 C35 C36 C31 1.5(11)
C51 P2 C41 C46 -3.4(4)
C61 P2 C41 C46 110.2(4)
Pt1 P2 C41 C46 -121.4(4)
C51 P2 C41 C42 -177.8(3)
C61 P2 C41 C42 -64.2(4)
Pt1 P2 C41 C42 64.3(4)
C46 C41 C42 C43 0.3(7)
P2 C41 C42 C43 175.0(4)
C41 C42 C43 C44 -2.0(8)
C42 C43 C44 C45 1.9(8)
C43 C44 C45 C46 0.1(9)
C44 C45 C46 C41 -1.8(9)
C42 C41 C46 C45 1.6(7)
P2 C41 C46 C45 -172.7(4)
C61 P2 C51 C56 12.5(5)
C41 P2 C51 C56 118.6(4)
Pt1 P2 C51 C56 -115.5(4)
C61 P2 C51 C52 -169.8(4)
C41 P2 C51 C52 -63.6(4)
Pt1 P2 C51 C52 62.3(4)
C56 C51 C52 C53 -1.8(7)
P2 C51 C52 C53 -179.6(4)
C51 C52 C53 C54 0.3(8)
C52 C53 C54 C55 1.1(9)
C53 C54 C55 C56 -0.9(9)
C52 C51 C56 C55 1.9(8)
P2 C51 C56 C55 179.6(4)
C54 C55 C56 C51 -0.6(9)
C51 P2 C61 C62 47.1(5)
C41 P2 C61 C62 -63.3(4)
Pt1 P2 C61 C62 168.0(4)
C51 P2 C61 C66 -142.2(4)
C41 P2 C61 C66 107.5(4)
Pt1 P2 C61 C66 -21.3(4)
C66 C61 C62 C63 -0.7(8)
P2 C61 C62 C63 169.8(4)
C61 C62 C63 C64 -0.1(9)
C62 C63 C64 C65 0.6(9)
C63 C64 C65 C66 -0.2(9)
C62 C61 C66 C65 1.0(8)
P2 C61 C66 C65 -169.7(4)
C64 C65 C66 C61 -0.6(9)
